data_1505734
loop_
_publ_author_name
'Lyssenko, Konstantin A.'
'Korlyukov, Alexander A.'
'Golovanov, Denis G.'
'Ketkov, Sergey Yu'
'Antipin, Mikhail Yu'

_publ_section_title
;
 Estimation of the barrier to rotation of benzene in the (eta 6-C6H6)2Cr
 crystal via topological analysis of the electron density distribution
 function.
;
_journal_issue 20
_journal_name_full 'The journal of physical chemistry. A'
_journal_page_first 6545
_journal_page_last 6551
_journal_paper_doi 10.1021/jp057516v
_journal_volume 110
_journal_year 2006
_chemical_formula_moiety 'C12 H12 Cr'
_chemical_formula_sum 'C12 H12 Cr'
_chemical_formula_weight 208.22
_chemical_name_systematic
; 
 ? 
;
_space_group_IT_number 205
_symmetry_cell_setting cubic
_symmetry_space_group_name_Hall '-P 2ac 2ab 3'
_symmetry_space_group_name_H-M 'P a -3'
_atom_sites_solution_hydrogens difmap
_atom_sites_solution_primary direct
_atom_sites_solution_secondary difmap
_audit_creation_method SHELXL-97
_cell_angle_alpha 90.00
_cell_angle_beta 90.00
_cell_angle_gamma 90.00
_cell_formula_units_Z 4
_cell_length_a 9.5714(2)
_cell_length_b 9.5714(2)
_cell_length_c 9.5714(2)
_cell_measurement_reflns_used 9999
_cell_measurement_temperature 100(2)
_cell_measurement_theta_max 49.23
_cell_measurement_theta_min 3.20
_cell_volume 876.85(3)
_computing_cell_refinement 'SMART (Bruker, 1998b)'
_computing_data_collection 'SMART (Bruker, 1998b)'
_computing_data_reduction 'SAINTPlus (Bruker, 1998a)'
_computing_molecular_graphics 'SHELXTL ver. 5.1 (Sheldrick, 1998b)'
_computing_publication_material 'SHELXTL ver. 5.1 (Sheldrick, 1998b)'
_computing_structure_refinement 'SHELXTL ver. 5.1 (Sheldrick, 1998b)'
_computing_structure_solution 'SHELXTL ver. 5.1 (Sheldrick, 1998b)'
_diffrn_ambient_temperature 100(2)
_diffrn_measured_fraction_theta_full 0.989
_diffrn_measured_fraction_theta_max 0.989
_diffrn_measurement_device_type 'Bruker SMART 1000 CCD area detector'
_diffrn_measurement_method 'phi and omega scans'
_diffrn_radiation_monochromator graphite
_diffrn_radiation_source 'fine-focus sealed tube'
_diffrn_radiation_type MoK\a
_diffrn_radiation_wavelength 0.71073
_diffrn_reflns_av_R_equivalents 0.0315
_diffrn_reflns_av_sigmaI/netI 0.0095
_diffrn_reflns_limit_h_max 21
_diffrn_reflns_limit_h_min -21
_diffrn_reflns_limit_k_max 21
_diffrn_reflns_limit_k_min -21
_diffrn_reflns_limit_l_max 21
_diffrn_reflns_limit_l_min -21
_diffrn_reflns_number 39036
_diffrn_reflns_theta_full 52.94
_diffrn_reflns_theta_max 52.94
_diffrn_reflns_theta_min 7.07
_exptl_absorpt_coefficient_mu 1.243
_exptl_absorpt_correction_T_max 0.657
_exptl_absorpt_correction_T_min 0.623
_exptl_absorpt_correction_type multi-scan
_exptl_absorpt_process_details 'SADABS(Sheldrick, 1998a)'
_exptl_crystal_colour red
_exptl_crystal_density_diffrn 1.577
_exptl_crystal_density_method 'not measured'
_exptl_crystal_description cubic
_exptl_crystal_F_000 432
_exptl_crystal_size_max 0.35
_exptl_crystal_size_mid 0.35
_exptl_crystal_size_min 0.35
_refine_diff_density_max 0.758
_refine_diff_density_min -0.474
_refine_diff_density_rms 0.069
_refine_ls_extinction_method none
_refine_ls_goodness_of_fit_ref 1.004
_refine_ls_hydrogen_treatment refall
_refine_ls_matrix_type full
_refine_ls_number_parameters 29
_refine_ls_number_reflns 1731
_refine_ls_number_restraints 0
_refine_ls_restrained_S_all 1.004
_refine_ls_R_factor_all 0.0498
_refine_ls_R_factor_gt 0.0295
_refine_ls_shift/su_max 0.000
_refine_ls_shift/su_mean 0.000
_refine_ls_structure_factor_coef Fsqd
_refine_ls_weighting_details 'calc w=1/[\s^2^(Fo^2^)+(0.0143P)^2^+0.5444P] where P=(Fo^2^+2Fc^2^)/3'
_refine_ls_weighting_scheme calc
_refine_ls_wR_factor_gt 0.0564
_refine_ls_wR_factor_ref 0.0751
_reflns_number_gt 1220
_reflns_number_total 1731
_reflns_threshold_expression I>2/s(I)
_cod_data_source_file jp057516vsi20051226_094935.cif
_cod_data_source_block crbzm
_cod_depositor_comments
;
The following automatic conversions were performed:

'_symmetry_cell_setting' value 'Cubic' changed to 'cubic' according
to /home/saulius/struct/CIF-dictionaries/cif_core.dic dictionary
named 'cif_core.dic' version 2.4.1 from 2010-06-29.

Automatic conversion script
Id: cif_fix_values 1715 2011-07-08 13:25:40Z adriana 
;
_cod_database_code 1505734

loop_
_symmetry_equiv_pos_as_xyz
'x, y, z'
'-x+1/2, -y, z+1/2'
'-x, y+1/2, -z+1/2'
'x+1/2, -y+1/2, -z'
'z, x, y'
'z+1/2, -x+1/2, -y'
'-z+1/2, -x, y+1/2'
'-z, x+1/2, -y+1/2'
'y, z, x'
'-y, z+1/2, -x+1/2'
'y+1/2, -z+1/2, -x'
'-y+1/2, -z, x+1/2'
'-x, -y, -z'
'x-1/2, y, -z-1/2'
'x, -y-1/2, z-1/2'
'-x-1/2, y-1/2, z'
'-z, -x, -y'
'-z-1/2, x-1/2, y'
'z-1/2, x, -y-1/2'
'z, -x-1/2, y-1/2'
'-y, -z, -x'
'y, -z-1/2, x-1/2'
'-y-1/2, z-1/2, x'
'y-1/2, z, -x-1/2'

loop_
_atom_site_label
_atom_site_type_symbol
_atom_site_fract_x
_atom_site_fract_y
_atom_site_fract_z
_atom_site_U_iso_or_equiv
_atom_site_adp_type
_atom_site_occupancy
_atom_site_symmetry_multiplicity
_atom_site_calc_flag
_atom_site_refinement_flags
Cr1 Cr 0.0000 0.0000 0.0000 0.01139(4) Uani 1 6 d S
C1 C 0.14668(7) 0.16726(7) -0.02331(8) 0.02031(10) Uani 1 1 d .
C2 C 0.21706(7) 0.04694(8) 0.02643(8) 0.02018(10) Uani 1 1 d .
H1 H 0.1738(15) 0.2151(15) -0.1091(16) 0.034(4) Uiso 1 1 d .
H2 H 0.2964(18) 0.0084(16) -0.0278(17) 0.036(4) Uiso 1 1 d .

loop_
_atom_site_aniso_label
_atom_site_aniso_U_11
_atom_site_aniso_U_22
_atom_site_aniso_U_33
_atom_site_aniso_U_23
_atom_site_aniso_U_13
_atom_site_aniso_U_12
Cr1 0.01139(4) 0.01139(4) 0.01139(4) -0.00024(3) -0.00024(3) -0.00024(3)
C1 0.0200(2) 0.0178(2) 0.0232(2) 0.00061(18) 0.00101(19) -0.00452(17)
C2 0.01409(18) 0.0223(2) 0.0242(2) -0.0011(2) -0.00022(17) -0.00205(17)

loop_
_atom_type_symbol
_atom_type_description
_atom_type_scat_dispersion_real
_atom_type_scat_dispersion_imag
_atom_type_scat_source
C C 0.0033 0.0016 'International Tables Vol C Tables 4.2.6.8 and 6.1.1.4'
H H 0.0000 0.0000 'International Tables Vol C Tables 4.2.6.8 and 6.1.1.4'
Cr Cr 0.3209 0.6236 'International Tables Vol C Tables 4.2.6.8 and 6.1.1.4'

loop_
_geom_angle_atom_site_label_1
_geom_angle_atom_site_label_2
_geom_angle_atom_site_label_3
_geom_angle
_geom_angle_site_symmetry_1
_geom_angle_site_symmetry_3
C2 Cr1 C2 110.07(3) 21 5
C2 Cr1 C2 110.07(3) 21 .
C2 Cr1 C2 69.93(3) 5 .
C2 Cr1 C2 69.93(3) 21 17
C2 Cr1 C2 180.0 5 17
C2 Cr1 C2 110.07(3) . 17
C2 Cr1 C2 69.93(3) 21 13
C2 Cr1 C2 110.07(3) 5 13
C2 Cr1 C2 180.00(4) . 13
C2 Cr1 C2 69.93(3) 17 13
C2 Cr1 C2 180.00(4) 21 9
C2 Cr1 C2 69.93(3) 5 9
C2 Cr1 C2 69.93(3) . 9
C2 Cr1 C2 110.07(3) 17 9
C2 Cr1 C2 110.07(3) 13 9
C2 Cr1 C1 38.61(3) 21 17
C2 Cr1 C1 141.36(3) 5 17
C2 Cr1 C1 97.17(3) . 17
C2 Cr1 C1 38.64(3) 17 17
C2 Cr1 C1 82.83(3) 13 17
C2 Cr1 C1 141.39(3) 9 17
C2 Cr1 C1 38.64(3) 21 21
C2 Cr1 C1 97.17(3) 5 21
C2 Cr1 C1 141.39(3) . 21
C2 Cr1 C1 82.83(3) 17 21
C2 Cr1 C1 38.61(3) 13 21
C2 Cr1 C1 141.36(3) 9 21
C1 Cr1 C1 69.87(3) 17 21
C2 Cr1 C1 82.83(3) 21 13
C2 Cr1 C1 141.39(3) 5 13
C2 Cr1 C1 141.36(3) . 13
C2 Cr1 C1 38.61(3) 17 13
C2 Cr1 C1 38.64(3) 13 13
C2 Cr1 C1 97.17(3) 9 13
C1 Cr1 C1 69.87(3) 17 13
C1 Cr1 C1 69.87(3) 21 13
C2 Cr1 C1 97.17(3) 21 .
C2 Cr1 C1 38.61(3) 5 .
C2 Cr1 C1 38.64(3) . .
C2 Cr1 C1 141.39(3) 17 .
C2 Cr1 C1 141.36(3) 13 .
C2 Cr1 C1 82.83(3) 9 .
C1 Cr1 C1 110.13(3) 17 .
C1 Cr1 C1 110.13(3) 21 .
C1 Cr1 C1 180.00(3) 13 .
C2 Cr1 C1 141.36(3) 21 9
C2 Cr1 C1 82.83(3) 5 9
C2 Cr1 C1 38.61(3) . 9
C2 Cr1 C1 97.17(3) 17 9
C2 Cr1 C1 141.39(3) 13 9
C2 Cr1 C1 38.64(3) 9 9
C1 Cr1 C1 110.13(3) 17 9
C1 Cr1 C1 180.0 21 9
C1 Cr1 C1 110.13(3) 13 9
C1 Cr1 C1 69.87(3) . 9
C2 Cr1 C1 141.39(3) 21 5
C2 Cr1 C1 38.64(3) 5 5
C2 Cr1 C1 82.83(3) . 5
C2 Cr1 C1 141.36(3) 17 5
C2 Cr1 C1 97.17(3) 13 5
C2 Cr1 C1 38.61(3) 9 5
C1 Cr1 C1 180.00(5) 17 5
C1 Cr1 C1 110.13(3) 21 5
C1 Cr1 C1 110.13(3) 13 5
C1 Cr1 C1 69.87(3) . 5
C1 Cr1 C1 69.87(3) 9 5
C2 C1 C2 120.05(7) 5 .
C2 C1 Cr1 70.68(4) 5 .
C2 C1 Cr1 70.67(4) . .
C1 C2 C1 119.95(7) 9 .
C1 C2 Cr1 70.71(4) 9 .
C1 C2 Cr1 70.69(4) . .

loop_
_geom_bond_atom_site_label_1
_geom_bond_atom_site_label_2
_geom_bond_distance
_geom_bond_site_symmetry_2
Cr1 C2 2.1406(6) 21
Cr1 C2 2.1406(6) 5
Cr1 C2 2.1406(6) .
Cr1 C2 2.1406(6) 17
Cr1 C2 2.1406(6) 13
Cr1 C2 2.1406(6) 9
Cr1 C1 2.1409(6) 17
Cr1 C1 2.1409(6) 21
Cr1 C1 2.1409(6) 13
Cr1 C1 2.1409(6) .
Cr1 C1 2.1409(6) 9
Cr1 C1 2.1409(6) 5
C1 C2 1.4156(10) 5
C1 C2 1.4166(10) .
C2 C1 1.4156(10) 9
